data_2208610
loop_
_publ_author_name
'Xin, Chun-Wei'
'Li, Jiang-Sheng'
'Guo, Zhi-Xiong'
'Chen, Li-Gong'

_publ_section_title
;
 <i>N</i>-(3,5-Di-<i>tert</i>-butyl-4-hydroxybenzyl)phthalimide
;
_journal_coeditor_code HG2012
_journal_issue 4
_journal_name_full 'Acta Crystallographica Section E'
_journal_page_first o1273
_journal_page_last o1275
_journal_paper_doi 10.1107/S1600536806007367
_journal_volume 62
_journal_year 2006
_chemical_formula_iupac 'C23 H27 N O3'
_chemical_formula_moiety 'C23 H27 N O3'
_chemical_formula_sum 'C23 H27 N O3'
_chemical_formula_weight 365.46
_chemical_melting_point 439
_chemical_name_systematic
;
N-(3,5-di-tert-butyl-4-hydroxybenzyl)phthalimide
;
_space_group_IT_number 96
_symmetry_cell_setting tetragonal
_symmetry_space_group_name_Hall 'P 4nw 2abw'
_symmetry_space_group_name_H-M 'P 43 21 2'
_atom_sites_solution_hydrogens geom
_atom_sites_solution_primary direct
_atom_sites_solution_secondary difmap
_cell_angle_alpha 90.00
_cell_angle_beta 90.00
_cell_angle_gamma 90.00
_cell_formula_units_Z 8
_cell_length_a 17.1925(16)
_cell_length_b 17.1925(16)
_cell_length_c 13.7715(19)
_cell_measurement_reflns_used 5012
_cell_measurement_temperature 294(2)
_cell_measurement_theta_max 24.42
_cell_measurement_theta_min 2.23
_cell_volume 4070.6(8)
_computing_cell_refinement 'SAINT (Bruker, 1997)'
_computing_data_collection 'SMART (Bruker, 1997)'
_computing_data_reduction SAINT
_computing_molecular_graphics 'SHELXTL (Bruker, 1997)'
_computing_publication_material SHELXTL
_computing_structure_refinement 'SHELXL97 (Sheldrick, 1997)'
_computing_structure_solution 'SHELXS97 (Sheldrick, 1997)'
_diffrn_ambient_temperature 294(2)
_diffrn_measured_fraction_theta_full 0.998
_diffrn_measured_fraction_theta_max 0.998
_diffrn_measurement_device_type 'Bruker SMART CCD area-detector'
_diffrn_measurement_method '\f and \w'
_diffrn_radiation_monochromator graphite
_diffrn_radiation_source 'fine-focus sealed tube'
_diffrn_radiation_type MoK\a
_diffrn_radiation_wavelength 0.71073
_diffrn_reflns_av_R_equivalents 0.0571
_diffrn_reflns_av_sigmaI/netI 0.0357
_diffrn_reflns_limit_h_max 17
_diffrn_reflns_limit_h_min -21
_diffrn_reflns_limit_k_max 21
_diffrn_reflns_limit_k_min -17
_diffrn_reflns_limit_l_max 16
_diffrn_reflns_limit_l_min -17
_diffrn_reflns_number 23105
_diffrn_reflns_theta_full 26.45
_diffrn_reflns_theta_max 26.45
_diffrn_reflns_theta_min 1.68
_exptl_absorpt_coefficient_mu 0.078
_exptl_absorpt_correction_T_max 0.9845
_exptl_absorpt_correction_T_min 0.9710
_exptl_absorpt_correction_type multi-scan
_exptl_absorpt_process_details '(SADABS; Sheldrick, 1996)'
_exptl_crystal_colour colorless
_exptl_crystal_density_diffrn 1.193
_exptl_crystal_density_method 'not measured'
_exptl_crystal_description block
_exptl_crystal_F_000 1568
_exptl_crystal_size_max 0.26
_exptl_crystal_size_mid 0.22
_exptl_crystal_size_min 0.20
_refine_diff_density_max 0.137
_refine_diff_density_min -0.176
_refine_ls_abs_structure_details 'none, friedel pairs merged'
_refine_ls_extinction_coef 0.0033(5)
_refine_ls_extinction_expression Fc^*^=kFc[1+0.001xFc^2^\l^3^/sin(2\q)]^-1/4^
_refine_ls_extinction_method SHELXL97
_refine_ls_goodness_of_fit_ref 1.056
_refine_ls_hydrogen_treatment constr
_refine_ls_matrix_type full
_refine_ls_number_parameters 251
_refine_ls_number_reflns 2428
_refine_ls_number_restraints 0
_refine_ls_restrained_S_all 1.056
_refine_ls_R_factor_all 0.0769
_refine_ls_R_factor_gt 0.0378
_refine_ls_shift/su_max 0.000
_refine_ls_shift/su_mean 0.000
_refine_ls_structure_factor_coef Fsqd
_refine_ls_weighting_details 'calc w=1/[\s^2^(Fo^2^)+(0.0391P)^2^+1.0321P] where P=(Fo^2^+2Fc^2^)/3'
_refine_ls_weighting_scheme calc
_refine_ls_wR_factor_gt 0.0833
_refine_ls_wR_factor_ref 0.1056
_reflns_number_gt 1640
_reflns_number_total 2428
_reflns_threshold_expression I>2\s(I)
_cod_data_source_file hg2012.cif
_cod_data_source_block I
_cod_depositor_comments
;
The following automatic conversions were performed:
'_symmetry_cell_setting' value 'Tetragonal' changed to 'tetragonal'
according to '/home/saulius/struct/CIF-dictionaries/cif_core.dic'
dictionary named 'cif_core.dic' version 2.4.1 from 2010-06-29.

Automatic conversion script
Id: cif_fix_enum 1527 2010-12-29 10:47:43Z saulius 

The following automatic conversions were performed:

'_symmetry_cell_setting' value 'Tetragonal' changed to 'tetragonal'
according to /home/saulius/struct/CIF-dictionaries/cif_core.dic
dictionary named 'cif_core.dic' version 2.4.1 from 2010-06-29.

Automatic conversion script
Id: cif_fix_values 1715 2011-07-08 13:25:40Z adriana 
;
_cod_database_code 2208610
_cod_database_fobs_code 2208610

loop_
_symmetry_equiv_pos_as_xyz
'x, y, z'
'-x, -y, z+1/2'
'-y+1/2, x+1/2, z+3/4'
'y+1/2, -x+1/2, z+1/4'
'-x+1/2, y+1/2, -z+3/4'
'x+1/2, -y+1/2, -z+1/4'
'y, x, -z'
'-y, -x, -z+1/2'

loop_
_atom_site_type_symbol
_atom_site_label
_atom_site_fract_x
_atom_site_fract_y
_atom_site_fract_z
_atom_site_U_iso_or_equiv
_atom_site_adp_type
_atom_site_calc_flag
_atom_site_refinement_flags
_atom_site_occupancy
O O1 0.49436(13) 0.85830(13) 0.01311(19) 0.0746(7) Uani d . 1
O O2 0.71347(13) 1.00787(12) 0.00547(19) 0.0673(6) Uani d . 1
O O3 0.82897(14) 0.72522(14) 0.31541(16) 0.0715(7) Uani d . 1
H H3 0.8660 0.6985 0.2861 0.107 Uiso d R 1
N N1 0.61580(14) 0.91575(13) 0.01022(17) 0.0463(6) Uani d . 1
C C1 0.53491(17) 0.91555(18) 0.0153(2) 0.0481(7) Uani d . 1
C C2 0.51082(16) 0.99845(18) 0.02154(19) 0.0424(6) Uani d . 1
C C3 0.43775(19) 1.0311(2) 0.0266(2) 0.0569(8) Uani d . 1
H H3A 0.3933 1.0004 0.0289 0.068 Uiso calc R 1
C C4 0.4333(2) 1.1111(2) 0.0283(2) 0.0652(9) Uani d . 1
H H4 0.3848 1.1349 0.0318 0.078 Uiso calc R 1
C C5 0.4993(2) 1.1563(2) 0.0249(2) 0.0639(9) Uani d . 1
H H5 0.4945 1.2102 0.0252 0.077 Uiso calc R 1
C C6 0.57240(19) 1.12367(17) 0.0210(2) 0.0545(8) Uani d . 1
H H6 0.6170 1.1543 0.0201 0.065 Uiso calc R 1
C C7 0.57679(17) 1.04386(15) 0.01855(19) 0.0423(7) Uani d . 1
C C8 0.64551(18) 0.99172(17) 0.0110(2) 0.0473(7) Uani d . 1
C C9 0.66315(19) 0.84637(17) -0.0060(2) 0.0560(8) Uani d . 1
H H9A 0.7012 0.8578 -0.0560 0.067 Uiso calc R 1
H H9B 0.6298 0.8052 -0.0303 0.067 Uiso calc R 1
C C10 0.70546(17) 0.81682(16) 0.08289(19) 0.0453(7) Uani d . 1
C C11 0.67911(17) 0.75112(16) 0.13101(19) 0.0453(7) Uani d . 1
H H11 0.6334 0.7275 0.1101 0.054 Uiso calc R 1
C C12 0.71886(16) 0.71914(16) 0.20979(19) 0.0429(6) Uani d . 1
C C13 0.78734(17) 0.75760(16) 0.2392(2) 0.0480(7) Uani d . 1
C C14 0.81384(16) 0.82687(16) 0.1964(2) 0.0467(7) Uani d . 1
C C15 0.77201(17) 0.85358(16) 0.1159(2) 0.0480(7) Uani d . 1
H H15 0.7896 0.8976 0.0833 0.058 Uiso calc R 1
C C16 0.68934(16) 0.64521(16) 0.2601(2) 0.0512(8) Uani d . 1
C C17 0.61318(19) 0.61583(19) 0.2163(2) 0.0649(9) Uani d . 1
H H17A 0.5742 0.6556 0.2216 0.097 Uiso calc R 1
H H17B 0.5964 0.5702 0.2506 0.097 Uiso calc R 1
H H17C 0.6211 0.6033 0.1491 0.097 Uiso calc R 1
C C18 0.74904(18) 0.57915(18) 0.2500(3) 0.0652(9) Uani d . 1
H H18A 0.7591 0.5697 0.1824 0.098 Uiso calc R 1
H H18B 0.7288 0.5327 0.2794 0.098 Uiso calc R 1
H H18C 0.7965 0.5937 0.2818 0.098 Uiso calc R 1
C C19 0.6732(2) 0.6617(2) 0.3683(2) 0.0738(10) Uani d . 1
H H19A 0.7206 0.6771 0.3998 0.111 Uiso calc R 1
H H19B 0.6533 0.6156 0.3987 0.111 Uiso calc R 1
H H19C 0.6356 0.7028 0.3739 0.111 Uiso calc R 1
C C20 0.88475(18) 0.87214(17) 0.2344(2) 0.0573(8) Uani d . 1
C C21 0.8715(2) 0.8959(2) 0.3406(3) 0.0938(14) Uani d . 1
H H21A 0.8671 0.8502 0.3801 0.141 Uiso calc R 1
H H21B 0.8245 0.9259 0.3454 0.141 Uiso calc R 1
H H21C 0.9147 0.9267 0.3626 0.141 Uiso calc R 1
C C22 0.96011(19) 0.8258(2) 0.2255(3) 0.0782(12) Uani d . 1
H H22A 0.9594 0.7835 0.2710 0.117 Uiso calc R 1
H H22B 1.0036 0.8591 0.2392 0.117 Uiso calc R 1
H H22C 0.9647 0.8056 0.1608 0.117 Uiso calc R 1
C C23 0.8965(3) 0.9474(2) 0.1764(4) 0.1039(16) Uani d . 1
H H23A 0.9403 0.9753 0.2019 0.156 Uiso calc R 1
H H23B 0.8507 0.9791 0.1814 0.156 Uiso calc R 1
H H23C 0.9057 0.9349 0.1094 0.156 Uiso calc R 1

loop_
_atom_site_aniso_label
_atom_site_aniso_U_11
_atom_site_aniso_U_22
_atom_site_aniso_U_33
_atom_site_aniso_U_12
_atom_site_aniso_U_13
_atom_site_aniso_U_23
O1 0.0787(17) 0.0501(14) 0.0951(18) -0.0221(12) -0.0143(15) 0.0102(13)
O2 0.0460(13) 0.0647(14) 0.0912(16) -0.0062(11) 0.0072(13) 0.0177(14)
O3 0.0670(15) 0.0826(16) 0.0649(14) 0.0002(12) -0.0185(12) 0.0211(13)
N1 0.0547(15) 0.0401(13) 0.0440(13) 0.0003(11) -0.0044(12) 0.0070(12)
C1 0.0559(19) 0.0468(18) 0.0416(17) -0.0093(15) -0.0072(14) 0.0096(15)
C2 0.0449(17) 0.0468(16) 0.0356(14) -0.0034(14) -0.0003(13) 0.0060(13)
C3 0.053(2) 0.071(2) 0.0470(19) -0.0068(16) 0.0011(15) 0.0019(16)
C4 0.060(2) 0.072(2) 0.064(2) 0.0170(18) 0.0074(18) -0.0038(18)
C5 0.078(3) 0.0498(19) 0.063(2) 0.0096(18) 0.0106(19) -0.0017(16)
C6 0.064(2) 0.0455(18) 0.0542(19) -0.0078(16) 0.0060(17) 0.0003(15)
C7 0.0506(17) 0.0421(16) 0.0342(15) -0.0017(13) 0.0006(14) 0.0042(12)
C8 0.0500(18) 0.0505(18) 0.0412(16) -0.0041(14) 0.0026(14) 0.0095(14)
C9 0.073(2) 0.0481(18) 0.0465(17) 0.0097(15) -0.0048(17) -0.0013(15)
C10 0.0543(18) 0.0420(16) 0.0396(15) 0.0106(14) -0.0007(13) -0.0023(13)
C11 0.0468(16) 0.0422(15) 0.0468(15) 0.0057(13) -0.0023(13) -0.0052(12)
C12 0.0432(16) 0.0437(16) 0.0418(15) 0.0073(12) 0.0036(12) -0.0006(12)
C13 0.0512(17) 0.0525(17) 0.0404(15) 0.0062(14) -0.0057(14) 0.0007(14)
C14 0.0481(17) 0.0408(16) 0.0513(16) 0.0046(13) -0.0016(14) -0.0039(13)
C15 0.0543(18) 0.0375(16) 0.0520(17) 0.0037(13) 0.0060(15) 0.0020(13)
C16 0.0469(17) 0.0524(17) 0.0543(17) 0.0043(14) 0.0029(15) 0.0080(15)
C17 0.057(2) 0.055(2) 0.083(2) -0.0027(15) 0.0008(18) 0.0096(18)
C18 0.066(2) 0.0553(19) 0.074(2) 0.0101(17) 0.0044(18) 0.015(2)
C19 0.077(2) 0.085(3) 0.059(2) 0.000(2) 0.0180(18) 0.0083(19)
C20 0.0509(18) 0.0474(18) 0.074(2) 0.0025(14) -0.0080(17) -0.0083(17)
C21 0.086(3) 0.097(3) 0.098(3) 0.005(2) -0.019(2) -0.044(3)
C22 0.054(2) 0.068(2) 0.112(3) -0.0015(18) -0.001(2) -0.010(2)
C23 0.102(3) 0.058(2) 0.152(4) -0.028(2) -0.040(3) 0.017(3)

loop_
_atom_type_symbol
_atom_type_description
_atom_type_scat_dispersion_real
_atom_type_scat_dispersion_imag
_atom_type_scat_source
C C 0.0033 0.0000 'International Tables Vol C Tables 4.2.6.8 and 6.1.1.4'
H H 0.0000 0.0000 'International Tables Vol C Tables 4.2.6.8 and 6.1.1.4'
N N 0.0061 0.0000 'International Tables Vol C Tables 4.2.6.8 and 6.1.1.4'
O O 0.0106 0.0000 'International Tables Vol C Tables 4.2.6.8 and 6.1.1.4'

loop_
_geom_angle_atom_site_label_1
_geom_angle_atom_site_label_2
_geom_angle_atom_site_label_3
_geom_angle
_geom_angle_publ_flag
C13 O3 H3 103.6 ?
C1 N1 C8 111.4(2) yes
C1 N1 C9 124.2(3) yes
C8 N1 C9 123.9(2) yes
O1 C1 N1 125.3(3) yes
O1 C1 C2 128.5(3) yes
N1 C1 C2 106.2(2) yes
C7 C2 C3 121.4(3) ?
C7 C2 C1 108.2(3) ?
C3 C2 C1 130.4(3) ?
C4 C3 C2 117.3(3) ?
C4 C3 H3A 121.4 ?
C2 C3 H3A 121.4 ?
C3 C4 C5 121.1(3) ?
C3 C4 H4 119.4 ?
C5 C4 H4 119.4 ?
C6 C5 C4 121.5(3) ?
C6 C5 H5 119.2 ?
C4 C5 H5 119.2 ?
C7 C6 C5 117.3(3) ?
C7 C6 H6 121.4 ?
C5 C6 H6 121.4 ?
C6 C7 C2 121.3(3) ?
C6 C7 C8 130.3(3) ?
C2 C7 C8 108.3(2) ?
O2 C8 N1 124.6(3) ?
O2 C8 C7 129.6(3) ?
N1 C8 C7 105.8(2) ?
N1 C9 C10 114.8(2) ?
N1 C9 H9A 108.6 ?
C10 C9 H9A 108.6 ?
N1 C9 H9B 108.6 ?
C10 C9 H9B 108.6 ?
H9A C9 H9B 107.6 ?
C15 C10 C11 119.0(3) ?
C15 C10 C9 120.7(3) ?
C11 C10 C9 120.3(3) ?
C10 C11 C12 122.2(3) ?
C10 C11 H11 118.9 ?
C12 C11 H11 118.9 ?
C11 C12 C13 116.6(3) ?
C11 C12 C16 121.0(3) ?
C13 C12 C16 122.4(3) ?
O3 C13 C14 119.4(3) ?
O3 C13 C12 117.4(3) ?
C14 C13 C12 123.2(3) ?
C15 C14 C13 116.3(3) ?
C15 C14 C20 120.7(3) ?
C13 C14 C20 122.9(3) ?
C10 C15 C14 122.4(3) ?
C10 C15 H15 118.8 ?
C14 C15 H15 118.8 ?
C17 C16 C12 112.3(2) ?
C17 C16 C18 107.0(3) ?
C12 C16 C18 110.5(2) ?
C17 C16 C19 106.8(3) ?
C12 C16 C19 110.1(3) ?
C18 C16 C19 110.1(3) ?
C16 C17 H17A 109.5 ?
C16 C17 H17B 109.5 ?
H17A C17 H17B 109.5 ?
C16 C17 H17C 109.5 ?
H17A C17 H17C 109.5 ?
H17B C17 H17C 109.5 ?
C16 C18 H18A 109.5 ?
C16 C18 H18B 109.5 ?
H18A C18 H18B 109.5 ?
C16 C18 H18C 109.5 ?
H18A C18 H18C 109.5 ?
H18B C18 H18C 109.5 ?
C16 C19 H19A 109.5 ?
C16 C19 H19B 109.5 ?
H19A C19 H19B 109.5 ?
C16 C19 H19C 109.5 ?
H19A C19 H19C 109.5 ?
H19B C19 H19C 109.5 ?
C22 C20 C23 106.7(3) ?
C22 C20 C21 110.0(3) ?
C23 C20 C21 106.9(3) ?
C22 C20 C14 112.4(2) ?
C23 C20 C14 110.7(3) ?
C21 C20 C14 110.0(3) ?
C20 C21 H21A 109.5 ?
C20 C21 H21B 109.5 ?
H21A C21 H21B 109.5 ?
C20 C21 H21C 109.5 ?
H21A C21 H21C 109.5 ?
H21B C21 H21C 109.5 ?
C20 C22 H22A 109.5 ?
C20 C22 H22B 109.5 ?
H22A C22 H22B 109.5 ?
C20 C22 H22C 109.5 ?
H22A C22 H22C 109.5 ?
H22B C22 H22C 109.5 ?
C20 C23 H23A 109.5 ?
C20 C23 H23B 109.5 ?
H23A C23 H23B 109.5 ?
C20 C23 H23C 109.5 ?
H23A C23 H23C 109.5 ?
H23B C23 H23C 109.5 ?

loop_
_geom_bond_atom_site_label_1
_geom_bond_atom_site_label_2
_geom_bond_distance
_geom_bond_publ_flag
O1 C1 1.206(3) yes
O2 C8 1.203(3) yes
O3 C13 1.387(3) yes
O3 H3 0.8831 ?
N1 C1 1.393(4) yes
N1 C8 1.403(3) yes
N1 C9 1.461(4) yes
C1 C2 1.487(4) ?
C2 C7 1.378(4) ?
C2 C3 1.378(4) ?
C3 C4 1.377(4) ?
C3 H3A 0.9300 ?
C4 C5 1.378(5) ?
C4 H4 0.9300 ?
C5 C6 1.377(4) ?
C5 H5 0.9300 ?
C6 C7 1.374(4) ?
C6 H6 0.9300 ?
C7 C8 1.487(4) ?
C9 C10 1.512(4) ?
C9 H9A 0.9700 ?
C9 H9B 0.9700 ?
C10 C15 1.384(4) ?
C10 C11 1.386(4) ?
C11 C12 1.395(4) ?
C11 H11 0.9300 ?
C12 C13 1.410(4) ?
C12 C16 1.534(4) ?
C13 C14 1.404(4) ?
C14 C15 1.400(4) ?
C14 C20 1.538(4) ?
C15 H15 0.9300 ?
C16 C17 1.528(4) ?
C16 C18 1.537(4) ?
C16 C19 1.543(4) ?
C17 H17A 0.9600 ?
C17 H17B 0.9600 ?
C17 H17C 0.9600 ?
C18 H18A 0.9600 ?
C18 H18B 0.9600 ?
C18 H18C 0.9600 ?
C19 H19A 0.9600 ?
C19 H19B 0.9600 ?
C19 H19C 0.9600 ?
C20 C22 1.526(5) ?
C20 C23 1.534(5) ?
C20 C21 1.535(5) ?
C21 H21A 0.9600 ?
C21 H21B 0.9600 ?
C21 H21C 0.9600 ?
C22 H22A 0.9600 ?
C22 H22B 0.9600 ?
C22 H22C 0.9600 ?
C23 H23A 0.9600 ?
C23 H23B 0.9600 ?
C23 H23C 0.9600 ?

loop_
_geom_hbond_atom_site_label_D
_geom_hbond_atom_site_label_H
_geom_hbond_atom_site_label_A
_geom_hbond_site_symmetry_A
_geom_hbond_distance_DH
_geom_hbond_distance_HA
_geom_hbond_distance_DA
_geom_hbond_angle_DHA
_geom_hbond_publ_flag
O3 H3 O1 6_565 0.88 2.51 3.364(3) 164 yes
C9 H9B O1 . 0.97 2.57 2.921(4) 101 yes
C15 H15 O2 . 0.93 2.54 3.219(4) 130 yes
C17 H17A O2 4_465 0.96 2.57 3.490(4) 161 yes
C22 H22A O1 6_565 0.96 2.55 3.223(4) 127 yes

loop_
_geom_torsion_atom_site_label_1
_geom_torsion_atom_site_label_2
_geom_torsion_atom_site_label_3
_geom_torsion_atom_site_label_4
_geom_torsion
_geom_torsion_publ_flag
C8 N1 C1 O1 177.8(3) yes
C9 N1 C1 O1 4.9(5) yes
C8 N1 C1 C2 -1.0(3) ?
C9 N1 C1 C2 -173.9(2) ?
O1 C1 C2 C7 -177.9(3) ?
N1 C1 C2 C7 0.9(3) ?
O1 C1 C2 C3 0.2(5) ?
N1 C1 C2 C3 179.0(3) ?
C7 C2 C3 C4 0.2(5) ?
C1 C2 C3 C4 -177.7(3) ?
C2 C3 C4 C5 0.1(5) ?
C3 C4 C5 C6 -0.9(5) ?
C4 C5 C6 C7 1.4(5) ?
C5 C6 C7 C2 -1.1(5) ?
C5 C6 C7 C8 177.7(3) ?
C3 C2 C7 C6 0.3(4) ?
C1 C2 C7 C6 178.7(3) ?
C3 C2 C7 C8 -178.7(3) ?
C1 C2 C7 C8 -0.4(3) ?
C1 N1 C8 O2 -178.6(3) yes
C9 N1 C8 O2 -5.7(5) yes
C1 N1 C8 C7 0.8(3) ?
C9 N1 C8 C7 173.7(2) ?
C6 C7 C8 O2 0.2(6) ?
C2 C7 C8 O2 179.1(3) ?
C6 C7 C8 N1 -179.1(3) ?
C2 C7 C8 N1 -0.2(3) ?
C1 N1 C9 C10 -105.7(3) ?
C8 N1 C9 C10 82.2(3) ?
N1 C9 C10 C15 -77.0(4) ?
N1 C9 C10 C11 104.7(3) ?
C15 C10 C11 C12 -2.2(4) ?
C9 C10 C11 C12 176.1(3) ?
C10 C11 C12 C13 0.7(4) ?
C10 C11 C12 C16 -178.5(3) ?
C11 C12 C13 O3 -178.0(2) ?
C16 C12 C13 O3 1.2(4) ?
C11 C12 C13 C14 3.2(4) ?
C16 C12 C13 C14 -177.6(3) ?
O3 C13 C14 C15 175.9(2) ?
C12 C13 C14 C15 -5.3(4) ?
O3 C13 C14 C20 -4.0(4) ?
C12 C13 C14 C20 174.7(3) ?
C11 C10 C15 C14 -0.1(4) ?
C9 C10 C15 C14 -178.4(3) ?
C13 C14 C15 C10 3.7(4) ?
C20 C14 C15 C10 -176.3(3) ?
C11 C12 C16 C17 -2.2(4) ?
C13 C12 C16 C17 178.7(3) ?
C11 C12 C16 C18 117.2(3) ?
C13 C12 C16 C18 -61.9(4) ?
C11 C12 C16 C19 -121.0(3) ?
C13 C12 C16 C19 59.9(4) ?
C15 C14 C20 C22 -116.1(3) ?
C13 C14 C20 C22 63.9(4) ?
C15 C14 C20 C23 3.1(4) ?
C13 C14 C20 C23 -176.9(3) ?
C15 C14 C20 C21 121.1(3) ?
C13 C14 C20 C21 -59.0(4) ?

loop_
_cod_related_entry_id
_cod_related_entry_database
_cod_related_entry_code
1 ChemSpider 2029153
